data_9000791
loop_
_publ_author_name
'Gordon, W. A.'
'Peacor, D. R.'
'Brown, P. E.'
'Essene, E. J.'
'Allard, L. F.'

_publ_section_title
;Exsolution relationships in a clinopyroxene of average composition
 Ca0.43Mn0.69Mg0.82Si2O6: X-ray diffraction and analytical electron microscopy
;
_journal_name_full 'American Mineralogist'
_journal_page_first 127
_journal_page_last 141
_journal_volume 66
_journal_year 1981
_chemical_formula_sum 'Ca0.87 Mg0.94 Mn0.19 O6 Si2'
_chemical_name_mineral Diopside
_space_group_IT_number 15
_symmetry_space_group_name_Hall '-C 2yc'
_symmetry_space_group_name_H-M 'C 1 2/c 1'
_cell_angle_alpha 90
_cell_angle_beta 106.44
_cell_angle_gamma 90
_cell_length_a 9.76
_cell_length_b 8.93
_cell_length_c 5.27
_cell_formula_units_Z 4
_cell_volume 440.538
_database_code_amcsd 0000805
_exptl_crystal_density_diffrn 3.322
_cod_original_formula_sum 'Mg.94 Mn.19 Ca.87 Si2 O6'
_cod_database_code 9000791

loop_
_space_group_symop_operation_xyz
x,y,z
1/2+x,1/2+y,z
x,-y,1/2+z
1/2+x,1/2-y,1/2+z
-x,y,1/2-z
1/2-x,1/2+y,1/2-z
-x,-y,-z
1/2-x,1/2-y,-z

loop_
_atom_site_aniso_label
_atom_site_aniso_U_11
_atom_site_aniso_U_22
_atom_site_aniso_U_33
_atom_site_aniso_U_12
_atom_site_aniso_U_13
_atom_site_aniso_U_23
Mg1 0.00577 0.00444 0.00802 0.00000 0.00144 0.00000
Mn1 0.00577 0.00444 0.00802 0.00000 0.00144 0.00000
Ca2 0.01243 0.02060 0.01113 0.00000 0.00072 0.00000
Mn2 0.01243 0.02060 0.01113 0.00000 0.00072 0.00000
Si 0.00799 0.00970 0.01230 -0.00085 0.00288 -0.00091
O1 0.00799 0.01535 0.01450 0.00000 0.00264 -0.00091
O2 0.01376 0.01131 0.02123 -0.00042 0.00647 -0.00091
O3 0.00932 0.01858 0.01035 -0.00169 0.00168 -0.00366

loop_
_atom_site_label
_atom_site_fract_x
_atom_site_fract_y
_atom_site_fract_z
_atom_site_occupancy
Mg1 0.00000 0.09290 0.75000 0.94000
Mn1 0.00000 0.09290 0.75000 0.06000
Ca2 0.00000 0.70720 0.75000 0.87000
Mn2 0.00000 0.70720 0.75000 0.13000
Si 0.21140 0.40750 0.76350 1.00000
O1 0.38290 0.41210 0.85570 1.00000
O2 0.13580 0.25100 0.67150 1.00000
O3 0.14890 0.48120 0.99940 1.00000

loop_
_cod_related_entry_id
_cod_related_entry_database
_cod_related_entry_code
1 AMCSD 0000805
